data_4108375
loop_
_publ_author_name
'Gaihong Zhang'
'Shaohua Huang'
'Zuo Xiao'
'Quan Chen'
'Liangbing Gan'
'Zheming Wang'

_publ_section_title
;
 Preparation of Azafullerene Derivatives from Fullerene-Mixed Peroxides
 and Single Crystal X-ray Structures of Azafulleroid and Azafullerene
;
_journal_name_full 'Journal of the American Chemical Society'
_journal_page_first 12614
_journal_page_last 12615
_journal_paper_doi 10.1021/ja805072h
_journal_volume 130
_journal_year 2008
_chemical_formula_sum 'C79.5 H41 N O10 S3'
_chemical_formula_weight 1266.31
_chemical_name_systematic
; 
 ? 
;
_space_group_IT_number 14
_symmetry_cell_setting monoclinic
_symmetry_space_group_name_Hall '-P 2ybc'
_symmetry_space_group_name_H-M 'P 1 21/c 1'
_atom_sites_solution_hydrogens geom
_atom_sites_solution_primary direct
_atom_sites_solution_secondary difmap
_audit_creation_method SHELXL-97
_cell_angle_alpha 90.00
_cell_angle_beta 113.5385(6)
_cell_angle_gamma 90.00
_cell_formula_units_Z 4
_cell_length_a 18.0042(3)
_cell_length_b 19.4639(3)
_cell_length_c 17.5579(2)
_cell_measurement_reflns_used 45426
_cell_measurement_temperature 200
_cell_measurement_theta_max 25.028
_cell_measurement_theta_min 3.395
_cell_volume 5640.88(15)
_computing_cell_refinement 'HKL Scalepack (Otwinowski & Minor, 1997)'
_computing_data_collection 'KappaCCD (Nonius B. V., 1998)'
_computing_data_reduction 'HKL Denzo (Otwinowski & Minor, 1997) & maXus (Mackay et al., 1998)'
_computing_molecular_graphics 'Bruker SHELXTL V5.1 (Sheldrick, 1998)'
_computing_publication_material 'SHELXL-97 (Sheldrick, 1997)'
_computing_structure_refinement 'SHELXL-97 (Sheldrick, 1997)'
_computing_structure_solution 'SHELXS-97 (Sheldrick, 1997)'
_diffrn_ambient_temperature 200
_diffrn_detector_area_resol_mean 9
_diffrn_measured_fraction_theta_full 0.986
_diffrn_measured_fraction_theta_max 0.986
_diffrn_measurement_device_type 'NONIUS KappaCCD'
_diffrn_measurement_method CCD
_diffrn_radiation_monochromator graphite
_diffrn_radiation_source 'fine-focus sealed tube'
_diffrn_radiation_type MoK\a
_diffrn_radiation_wavelength 0.71073
_diffrn_reflns_av_R_equivalents 0.1377
_diffrn_reflns_av_sigmaI/netI 0.1098
_diffrn_reflns_limit_h_max 21
_diffrn_reflns_limit_h_min -21
_diffrn_reflns_limit_k_max 23
_diffrn_reflns_limit_k_min -23
_diffrn_reflns_limit_l_max 20
_diffrn_reflns_limit_l_min -20
_diffrn_reflns_number 70097
_diffrn_reflns_theta_full 25.05
_diffrn_reflns_theta_max 25.05
_diffrn_reflns_theta_min 3.43
_diffrn_standards_decay_% none
_exptl_absorpt_coefficient_mu 0.204
_exptl_absorpt_correction_T_max 1.001
_exptl_absorpt_correction_T_min 0.537
_exptl_absorpt_correction_type multi-scan
_exptl_absorpt_process_details
;
multi-scan from symmetry-related measurements 
 Sortav (Blessing 1995, 1997)
;
_exptl_crystal_colour red
_exptl_crystal_density_diffrn 1.491
_exptl_crystal_description 'thin plate'
_exptl_crystal_F_000 2612
_exptl_crystal_size_max 0.70
_exptl_crystal_size_mid 0.65
_exptl_crystal_size_min 0.12
_refine_diff_density_max 0.387
_refine_diff_density_min -0.540
_refine_diff_density_rms 0.077
_refine_ls_extinction_coef 0.0035(6)
_refine_ls_extinction_expression Fc^*^=kFc[1+0.001xFc^2^\l^3^/sin(2\q)]^-1/4^
_refine_ls_extinction_method SHELXL
_refine_ls_goodness_of_fit_ref 1.012
_refine_ls_hydrogen_treatment constr
_refine_ls_matrix_type full
_refine_ls_number_parameters 863
_refine_ls_number_reflns 9855
_refine_ls_number_restraints 36
_refine_ls_restrained_S_all 1.017
_refine_ls_R_factor_all 0.1600
_refine_ls_R_factor_gt 0.0834
_refine_ls_shift/su_max 0.000
_refine_ls_shift/su_mean 0.000
_refine_ls_structure_factor_coef Fsqd
_refine_ls_weighting_details 'calc w=1/[\s^2^(Fo^2^)+(0.1119P)^2^+8.7922P] where P=(Fo^2^+2Fc^2^)/3'
_refine_ls_weighting_scheme calc
_refine_ls_wR_factor_gt 0.2070
_refine_ls_wR_factor_ref 0.2391
_reflns_number_gt 5299
_reflns_number_total 9855
_reflns_threshold_expression >2sigma(I)
_cod_data_source_file ja805072h_si_002.cif
_cod_data_source_block 07may16a
_cod_depositor_comments
;
The following automatic conversions were performed:

'_refine_ls_hydrogen_treatment' value 'constr.' was replaced with the
value 'constr' as specified in the replacement file
'src/cod-tools/trunk/data/replacement-values/replacement_values.lst'.

Automatic conversion script
Id: cif_fix_values 5376 2017-05-30 11:51:03Z andrius 
;
_cod_original_cell_volume 5640.88(14)
_cod_original_formula_sum 'C79.50 H41 N O10 S3'
_cod_database_code 4108375

loop_
_symmetry_equiv_pos_as_xyz
'x, y, z'
'-x, y+1/2, -z+1/2'
'-x, -y, -z'
'x, -y-1/2, z-1/2'

loop_
_atom_site_label
_atom_site_type_symbol
_atom_site_fract_x
_atom_site_fract_y
_atom_site_fract_z
_atom_site_U_iso_or_equiv
_atom_site_adp_type
_atom_site_occupancy
_atom_site_symmetry_multiplicity
_atom_site_calc_flag
_atom_site_refinement_flags
O1 O 0.3333(2) 0.46192(18) 0.9497(2) 0.0410(9) Uani 1 1 d .
O2 O 0.18197(19) 0.39812(16) 0.9327(2) 0.0345(8) Uani 1 1 d .
O3 O 0.31205(19) 0.48136(17) 0.7714(2) 0.0373(9) Uani 1 1 d .
O4 O 0.2871(2) 0.44885(18) 0.6899(2) 0.0467(10) Uani 1 1 d .
O5 O 0.17261(19) 0.57303(17) 1.08345(19) 0.0348(8) Uani 1 1 d .
O6 O 0.2332(2) 0.62828(17) 1.1222(2) 0.0372(9) Uani 1 1 d .
O7 O 0.34617(18) 0.69931(16) 0.8311(2) 0.0340(8) Uani 1 1 d .
O8 O 0.39125(19) 0.64101(18) 0.8170(2) 0.0392(9) Uani 1 1 d .
O9 O 0.27608(19) 0.73718(16) 1.0097(2) 0.0355(8) Uani 1 1 d .
O10 O 0.2581(2) 0.80963(17) 1.0176(2) 0.0427(9) Uani 1 1 d .
N1 N 0.2200(2) 0.51614(19) 0.9487(2) 0.0292(9) Uani 1 1 d .
C1 C 0.2856(3) 0.5074(3) 0.9227(3) 0.0311(12) Uani 1 1 d .
C2 C 0.2747(3) 0.5546(2) 0.8553(3) 0.0279(11) Uani 1 1 d .
C3 C 0.2463(3) 0.5226(2) 0.7714(3) 0.0295(11) Uani 1 1 d .
C4 C 0.1653(3) 0.4822(2) 0.7535(3) 0.0289(11) Uani 1 1 d .
C5 C 0.1288(3) 0.4614(2) 0.8057(3) 0.0294(12) Uani 1 1 d .
C6 C 0.1551(3) 0.4646(2) 0.9030(3) 0.0295(11) Uani 1 1 d .
C7 C 0.0770(3) 0.4864(2) 0.9094(3) 0.0290(11) Uani 1 1 d .
C8 C 0.0686(3) 0.5400(2) 0.9532(3) 0.0296(11) Uani 1 1 d .
C9 C 0.1381(3) 0.5896(3) 0.9974(3) 0.0300(11) Uani 1 1 d .
C10 C 0.1983(3) 0.5842(2) 0.9577(3) 0.0284(11) Uani 1 1 d .
C11 C 0.2276(3) 0.6376(2) 0.9289(3) 0.0232(10) Uani 1 1 d .
C12 C 0.2595(3) 0.6211(2) 0.8661(3) 0.0266(11) Uani 1 1 d .
C13 C 0.2646(3) 0.6745(2) 0.8060(3) 0.0282(11) Uani 1 1 d .
C14 C 0.2266(3) 0.6451(2) 0.7181(3) 0.0293(11) Uani 1 1 d .
C15 C 0.2157(3) 0.5764(3) 0.7022(3) 0.0302(12) Uani 1 1 d .
C16 C 0.1427(3) 0.5532(3) 0.6365(3) 0.0328(12) Uani 1 1 d .
C17 C 0.1124(3) 0.4950(2) 0.6665(3) 0.0314(12) Uani 1 1 d .
C18 C 0.0293(3) 0.4828(2) 0.6345(3) 0.0317(12) Uani 1 1 d .
C19 C -0.0056(3) 0.4585(2) 0.6891(3) 0.0293(11) Uani 1 1 d .
C20 C 0.0428(3) 0.4493(2) 0.7726(3) 0.0290(11) Uani 1 1 d .
C21 C 0.0111(3) 0.4652(2) 0.8342(3) 0.0273(11) Uani 1 1 d .
C22 C -0.0648(3) 0.4957(2) 0.8113(3) 0.0302(12) Uani 1 1 d .
C23 C -0.0737(3) 0.5526(3) 0.8587(3) 0.0326(12) Uani 1 1 d .
C24 C -0.0073(3) 0.5758(2) 0.9274(3) 0.0308(12) Uani 1 1 d .
C25 C 0.0084(3) 0.6480(2) 0.9415(3) 0.0305(12) Uani 1 1 d .
C26 C 0.0951(3) 0.6595(2) 0.9759(3) 0.0282(11) Uani 1 1 d .
C27 C 0.1264(3) 0.7142(2) 0.9515(3) 0.0282(11) Uani 1 1 d .
C28 C 0.2069(3) 0.7119(2) 0.9409(3) 0.0273(11) Uani 1 1 d .
C29 C 0.1852(3) 0.7531(2) 0.8603(3) 0.0277(11) Uani 1 1 d .
C30 C 0.2105(3) 0.7360(2) 0.7994(3) 0.0279(11) Uani 1 1 d .
C31 C 0.1611(3) 0.7495(2) 0.7135(3) 0.0291(11) Uani 1 1 d .
C32 C 0.1694(3) 0.6938(2) 0.6640(3) 0.0312(12) Uani 1 1 d .
C33 C 0.1032(3) 0.6719(3) 0.5951(3) 0.0326(12) Uani 1 1 d .
C34 C 0.0891(3) 0.5999(3) 0.5813(3) 0.0325(12) Uani 1 1 d .
C35 C 0.0021(3) 0.5875(3) 0.5502(3) 0.0335(12) Uani 1 1 d .
C36 C -0.0268(3) 0.5307(3) 0.5757(3) 0.0342(12) Uani 1 1 d .
C37 C -0.0983(3) 0.5345(3) 0.5948(3) 0.0337(12) Uani 1 1 d .
C38 C -0.0855(3) 0.4898(2) 0.6642(3) 0.0340(12) Uani 1 1 d .
C39 C -0.1139(3) 0.5086(2) 0.7246(3) 0.0334(12) Uani 1 1 d .
C40 C -0.1537(3) 0.5745(3) 0.7181(3) 0.0333(12) Uani 1 1 d .
C41 C -0.1290(3) 0.6018(3) 0.8010(3) 0.0317(12) Uani 1 1 d .
C42 C -0.1151(3) 0.6717(3) 0.8148(3) 0.0348(13) Uani 1 1 d .
C43 C -0.0447(3) 0.6956(2) 0.8871(3) 0.0315(12) Uani 1 1 d .
C44 C -0.0118(3) 0.7547(2) 0.8628(3) 0.0315(12) Uani 1 1 d .
C45 C 0.0724(3) 0.7624(2) 0.8931(3) 0.0316(12) Uani 1 1 d .
C46 C 0.1086(3) 0.7864(2) 0.8383(3) 0.0282(11) Uani 1 1 d .
C47 C 0.0616(3) 0.8022(2) 0.7564(3) 0.0325(12) Uani 1 1 d .
C48 C 0.0878(3) 0.7832(2) 0.6919(3) 0.0299(12) Uani 1 1 d .
C49 C 0.0181(3) 0.7605(3) 0.6204(3) 0.0348(12) Uani 1 1 d .
C50 C 0.0247(3) 0.7053(3) 0.5729(3) 0.0355(13) Uani 1 1 d .
C51 C -0.0372(3) 0.6533(3) 0.5453(3) 0.0343(12) Uani 1 1 d .
C52 C -0.1050(3) 0.6584(3) 0.5646(3) 0.0363(13) Uani 1 1 d .
C53 C -0.1363(3) 0.5980(3) 0.5894(3) 0.0340(12) Uani 1 1 d .
C54 C -0.1647(3) 0.6185(3) 0.6524(3) 0.0388(13) Uani 1 1 d .
C55 C -0.1498(3) 0.6917(3) 0.6674(3) 0.0362(13) Uani 1 1 d .
C56 C -0.1253(3) 0.7176(3) 0.7469(3) 0.0356(13) Uani 1 1 d .
C57 C -0.0618(3) 0.7685(2) 0.7768(3) 0.0355(13) Uani 1 1 d .
C58 C -0.0265(3) 0.7922(2) 0.7241(3) 0.0344(12) Uani 1 1 d .
C59 C -0.0523(3) 0.7658(2) 0.6407(3) 0.0353(13) Uani 1 1 d .
C60 C -0.1132(3) 0.7158(3) 0.6129(3) 0.0331(12) Uani 1 1 d .
C61 C 0.1894(4) 0.3852(3) 1.0163(3) 0.0467(15) Uani 1 1 d .
H61A H 0.1358 0.3735 1.0160 0.056 Uiso 1 1 calc R
H61B H 0.2098 0.4268 1.0508 0.056 Uiso 1 1 calc R
C62 C 0.2464(4) 0.3275(3) 1.0514(4) 0.0665(19) Uani 1 1 d .
H62A H 0.2513 0.3179 1.1080 0.100 Uiso 1 1 calc R
H62B H 0.2996 0.3398 1.0526 0.100 Uiso 1 1 calc R
H62C H 0.2259 0.2865 1.0169 0.100 Uiso 1 1 calc R
C63 C 0.3203(4) 0.3802(3) 0.7035(4) 0.0550(17) Uani 1 1 d .
C64 C 0.3019(5) 0.3570(4) 0.6156(5) 0.101(3) Uani 1 1 d .
H64A H 0.2431 0.3551 0.5841 0.151 Uiso 1 1 calc R
H64B H 0.3251 0.3113 0.6167 0.151 Uiso 1 1 calc R
H64C H 0.3256 0.3895 0.5890 0.151 Uiso 1 1 calc R
C65 C 0.4098(4) 0.3826(4) 0.7531(5) 0.108(3) Uani 1 1 d .
H65A H 0.4355 0.4093 0.7229 0.163 Uiso 1 1 calc R
H65B H 0.4316 0.3358 0.7620 0.163 Uiso 1 1 calc R
H65C H 0.4209 0.4044 0.8069 0.163 Uiso 1 1 calc R
C66 C 0.2777(7) 0.3385(4) 0.7468(8) 0.145(5) Uani 1 1 d .
H66A H 0.2194 0.3375 0.7124 0.217 Uiso 1 1 calc R
H66B H 0.2872 0.3594 0.8006 0.217 Uiso 1 1 calc R
H66C H 0.2989 0.2914 0.7553 0.217 Uiso 1 1 calc R
C67 C 0.3048(3) 0.5974(3) 1.1868(3) 0.0368(13) Uani 1 1 d .
C68 C 0.3476(4) 0.5511(3) 1.1473(4) 0.0625(18) Uani 1 1 d .
H68A H 0.3145 0.5101 1.1244 0.094 Uiso 1 1 calc R
H68B H 0.4004 0.5373 1.1894 0.094 Uiso 1 1 calc R
H68C H 0.3555 0.5760 1.1026 0.094 Uiso 1 1 calc R
C69 C 0.3545(3) 0.6601(3) 1.2226(4) 0.0565(17) Uani 1 1 d .
H69A H 0.3686 0.6824 1.1802 0.085 Uiso 1 1 calc R
H69B H 0.4041 0.6469 1.2699 0.085 Uiso 1 1 calc R
H69C H 0.3233 0.6921 1.2415 0.085 Uiso 1 1 calc R
C70 C 0.2806(4) 0.5607(4) 1.2484(4) 0.0606(18) Uani 1 1 d .
H70A H 0.2488 0.5198 1.2223 0.091 Uiso 1 1 calc R
H70B H 0.2479 0.5914 1.2669 0.091 Uiso 1 1 calc R
H70C H 0.3293 0.5468 1.2964 0.091 Uiso 1 1 calc R
C71 C 0.4724(3) 0.6424(3) 0.8819(4) 0.0452(14) Uani 1 1 d .
C72 C 0.5132(4) 0.7094(3) 0.8738(5) 0.072(2) Uani 1 1 d .
H72A H 0.5116 0.7130 0.8176 0.109 Uiso 1 1 calc R
H72B H 0.5696 0.7096 0.9142 0.109 Uiso 1 1 calc R
H72C H 0.4844 0.7485 0.8846 0.109 Uiso 1 1 calc R
C73 C 0.5092(4) 0.5805(3) 0.8548(4) 0.0636(18) Uani 1 1 d .
H73A H 0.5085 0.5893 0.7996 0.095 Uiso 1 1 calc R
H73B H 0.4773 0.5393 0.8530 0.095 Uiso 1 1 calc R
H73C H 0.5652 0.5736 0.8946 0.095 Uiso 1 1 calc R
C74 C 0.4728(4) 0.6328(4) 0.9663(4) 0.0647(19) Uani 1 1 d .
H74A H 0.4461 0.5893 0.9681 0.097 Uiso 1 1 calc R
H74B H 0.4438 0.6709 0.9786 0.097 Uiso 1 1 calc R
H74C H 0.5289 0.6318 1.0076 0.097 Uiso 1 1 calc R
C75 C 0.3309(3) 0.8502(3) 1.0342(3) 0.0432(14) Uani 1 1 d .
C76 C 0.2998(4) 0.9219(3) 1.0380(5) 0.079(2) Uani 1 1 d .
H76A H 0.2576 0.9339 0.9838 0.118 Uiso 1 1 calc R
H76B H 0.3446 0.9548 1.0524 0.118 Uiso 1 1 calc R
H76C H 0.2772 0.9234 1.0803 0.118 Uiso 1 1 calc R
C77 C 0.3953(4) 0.8294(4) 1.1155(4) 0.071(2) Uani 1 1 d .
H77A H 0.3750 0.8345 1.1593 0.107 Uiso 1 1 calc R
H77B H 0.4430 0.8586 1.1280 0.107 Uiso 1 1 calc R
H77C H 0.4101 0.7813 1.1126 0.107 Uiso 1 1 calc R
C78 C 0.3583(4) 0.8438(3) 0.9630(4) 0.0614(18) Uani 1 1 d .
H78A H 0.3141 0.8580 0.9111 0.092 Uiso 1 1 calc R
H78B H 0.3728 0.7960 0.9583 0.092 Uiso 1 1 calc R
H78C H 0.4055 0.8733 0.9739 0.092 Uiso 1 1 calc R
C79 C 0.3696(6) 0.3386(9) 0.3603(7) 0.113(4) Uani 0.80 1 d PU
C80 C 0.394(5) 0.396(5) 0.372(5) 0.186(15) Uani 0.20 1 d PU
C81 C 0.5000 0.5000 0.5000 0.39(3) Uani 1 2 d SU
S1 S 0.35835(19) 0.36809(19) 0.2783(2) 0.1451(12) Uani 1 1 d U
S2 S 0.3793(3) 0.3094(5) 0.4387(4) 0.236(3) Uani 0.80 1 d PU
S3 S 0.3986(11) 0.4220(14) 0.4501(13) 0.316(9) Uani 0.40 1 d PU
S4 S 0.5002(4) 0.5173(4) 0.4167(5) 0.273(4) Uani 0.80 1 d PU

loop_
_atom_site_aniso_label
_atom_site_aniso_U_11
_atom_site_aniso_U_22
_atom_site_aniso_U_33
_atom_site_aniso_U_23
_atom_site_aniso_U_13
_atom_site_aniso_U_12
O1 0.037(2) 0.043(2) 0.042(2) 0.0061(18) 0.0141(17) 0.0096(18)
O2 0.040(2) 0.0255(19) 0.037(2) 0.0023(15) 0.0151(16) -0.0003(15)
O3 0.0324(19) 0.045(2) 0.036(2) -0.0131(17) 0.0145(16) 0.0002(16)
O4 0.049(2) 0.044(2) 0.040(2) -0.0099(18) 0.0111(18) 0.0140(18)
O5 0.0338(19) 0.041(2) 0.030(2) -0.0001(16) 0.0132(16) -0.0066(16)
O6 0.037(2) 0.036(2) 0.034(2) -0.0041(16) 0.0103(16) -0.0026(16)
O7 0.0272(18) 0.037(2) 0.043(2) 0.0007(16) 0.0186(16) 0.0001(15)
O8 0.0286(19) 0.046(2) 0.045(2) -0.0059(17) 0.0160(17) 0.0025(16)
O9 0.0355(19) 0.029(2) 0.036(2) -0.0074(15) 0.0082(16) -0.0052(15)
O10 0.042(2) 0.034(2) 0.054(2) -0.0155(17) 0.0207(18) -0.0088(17)
N1 0.033(2) 0.025(2) 0.031(2) -0.0009(18) 0.0143(19) 0.0045(18)
C1 0.025(3) 0.029(3) 0.036(3) -0.005(2) 0.010(2) 0.002(2)
C2 0.024(2) 0.030(3) 0.032(3) 0.004(2) 0.014(2) 0.000(2)
C3 0.032(3) 0.030(3) 0.032(3) -0.006(2) 0.019(2) 0.003(2)
C4 0.033(3) 0.023(3) 0.035(3) 0.001(2) 0.017(2) 0.007(2)
C5 0.034(3) 0.018(3) 0.035(3) -0.004(2) 0.012(2) 0.001(2)
C6 0.032(3) 0.020(3) 0.038(3) 0.001(2) 0.016(2) -0.002(2)
C7 0.041(3) 0.021(3) 0.030(3) 0.010(2) 0.020(2) 0.000(2)
C8 0.035(3) 0.029(3) 0.031(3) 0.002(2) 0.019(2) -0.002(2)
C9 0.028(3) 0.040(3) 0.023(3) -0.001(2) 0.012(2) -0.003(2)
C10 0.030(3) 0.030(3) 0.024(3) 0.000(2) 0.009(2) 0.002(2)
C11 0.020(2) 0.024(3) 0.024(3) -0.003(2) 0.008(2) -0.0041(19)
C12 0.019(2) 0.030(3) 0.028(3) 0.003(2) 0.007(2) -0.001(2)
C13 0.021(2) 0.029(3) 0.037(3) 0.001(2) 0.013(2) -0.003(2)
C14 0.026(3) 0.032(3) 0.033(3) -0.004(2) 0.015(2) -0.005(2)
C15 0.030(3) 0.038(3) 0.032(3) 0.002(2) 0.021(2) 0.001(2)
C16 0.042(3) 0.035(3) 0.027(3) -0.002(2) 0.019(2) 0.002(2)
C17 0.038(3) 0.028(3) 0.034(3) -0.007(2) 0.021(2) 0.002(2)
C18 0.039(3) 0.026(3) 0.028(3) -0.007(2) 0.013(2) -0.001(2)
C19 0.032(3) 0.022(3) 0.032(3) -0.005(2) 0.011(2) -0.003(2)
C20 0.035(3) 0.020(3) 0.035(3) -0.002(2) 0.017(2) -0.005(2)
C21 0.031(3) 0.020(3) 0.031(3) -0.002(2) 0.013(2) -0.003(2)
C22 0.027(3) 0.028(3) 0.038(3) 0.002(2) 0.016(2) -0.005(2)
C23 0.032(3) 0.033(3) 0.039(3) -0.002(2) 0.021(3) -0.006(2)
C24 0.032(3) 0.034(3) 0.031(3) 0.000(2) 0.018(2) 0.000(2)
C25 0.034(3) 0.034(3) 0.032(3) -0.005(2) 0.022(2) 0.000(2)
C26 0.033(3) 0.030(3) 0.023(3) -0.005(2) 0.013(2) 0.002(2)
C27 0.032(3) 0.026(3) 0.028(3) -0.008(2) 0.013(2) -0.001(2)
C28 0.027(3) 0.028(3) 0.021(3) -0.005(2) 0.004(2) -0.003(2)
C29 0.029(3) 0.017(2) 0.035(3) -0.006(2) 0.011(2) -0.006(2)
C30 0.025(2) 0.025(3) 0.034(3) 0.003(2) 0.013(2) -0.006(2)
C31 0.031(3) 0.024(3) 0.035(3) 0.008(2) 0.016(2) 0.002(2)
C32 0.032(3) 0.031(3) 0.037(3) 0.005(2) 0.020(2) -0.004(2)
C33 0.038(3) 0.035(3) 0.026(3) 0.008(2) 0.014(2) 0.002(2)
C34 0.039(3) 0.040(3) 0.022(3) -0.002(2) 0.015(2) -0.001(2)
C35 0.042(3) 0.039(3) 0.017(3) -0.003(2) 0.010(2) -0.003(3)
C36 0.039(3) 0.035(3) 0.023(3) -0.007(2) 0.006(2) -0.003(2)
C37 0.032(3) 0.031(3) 0.032(3) -0.008(2) 0.007(2) -0.003(2)
C38 0.032(3) 0.026(3) 0.037(3) -0.005(2) 0.006(2) -0.010(2)
C39 0.024(3) 0.026(3) 0.046(3) 0.001(2) 0.010(2) -0.006(2)
C40 0.017(2) 0.041(3) 0.038(3) 0.001(3) 0.007(2) -0.008(2)
C41 0.020(2) 0.035(3) 0.046(3) -0.002(3) 0.019(2) -0.004(2)
C42 0.021(3) 0.043(3) 0.045(3) -0.006(3) 0.018(2) 0.004(2)
C43 0.029(3) 0.034(3) 0.039(3) -0.010(2) 0.022(2) 0.002(2)
C44 0.036(3) 0.029(3) 0.035(3) -0.006(2) 0.020(2) 0.002(2)
C45 0.035(3) 0.027(3) 0.035(3) -0.009(2) 0.017(2) 0.002(2)
C46 0.028(3) 0.021(3) 0.031(3) -0.004(2) 0.007(2) -0.002(2)
C47 0.033(3) 0.015(3) 0.045(3) -0.002(2) 0.012(3) 0.001(2)
C48 0.031(3) 0.023(3) 0.034(3) 0.009(2) 0.011(2) 0.002(2)
C49 0.037(3) 0.034(3) 0.031(3) 0.015(2) 0.010(2) 0.005(2)
C50 0.047(3) 0.033(3) 0.028(3) 0.009(2) 0.016(3) 0.003(3)
C51 0.040(3) 0.039(3) 0.019(3) 0.000(2) 0.006(2) -0.003(3)
C52 0.027(3) 0.042(3) 0.031(3) 0.006(2) 0.002(2) 0.005(2)
C53 0.025(3) 0.035(3) 0.034(3) 0.001(2) 0.003(2) -0.002(2)
C54 0.019(3) 0.045(3) 0.045(3) -0.005(3) 0.006(2) 0.002(2)
C55 0.024(3) 0.037(3) 0.041(3) 0.001(3) 0.006(2) 0.008(2)
C56 0.027(3) 0.034(3) 0.048(4) 0.003(3) 0.017(2) 0.010(2)
C57 0.030(3) 0.025(3) 0.051(4) -0.001(2) 0.016(3) 0.006(2)
C58 0.035(3) 0.019(3) 0.041(3) 0.008(2) 0.008(3) 0.007(2)
C59 0.035(3) 0.026(3) 0.041(3) 0.007(2) 0.012(3) 0.006(2)
C60 0.024(3) 0.035(3) 0.033(3) 0.006(2) 0.003(2) 0.010(2)
C61 0.057(4) 0.038(3) 0.045(4) 0.008(3) 0.020(3) 0.007(3)
C62 0.075(5) 0.056(4) 0.049(4) 0.011(3) 0.004(3) 0.015(4)
C63 0.048(4) 0.038(4) 0.073(4) -0.017(3) 0.018(3) 0.010(3)
C64 0.097(6) 0.096(6) 0.082(6) -0.054(5) 0.006(5) 0.029(5)
C65 0.048(4) 0.116(7) 0.126(7) -0.054(6) -0.002(4) 0.046(4)
C66 0.171(10) 0.043(5) 0.281(15) 0.016(7) 0.153(11) 0.009(6)
C67 0.029(3) 0.039(3) 0.037(3) 0.000(3) 0.008(2) 0.005(2)
C68 0.049(4) 0.073(5) 0.057(4) -0.014(3) 0.012(3) 0.018(3)
C69 0.039(3) 0.056(4) 0.061(4) -0.024(3) 0.005(3) -0.004(3)
C70 0.047(4) 0.083(5) 0.040(4) 0.013(3) 0.005(3) -0.008(3)
C71 0.024(3) 0.054(4) 0.049(4) -0.003(3) 0.005(3) 0.004(3)
C72 0.037(3) 0.071(5) 0.104(6) 0.000(4) 0.023(4) -0.009(3)
C73 0.041(3) 0.072(5) 0.071(4) -0.001(4) 0.015(3) 0.020(3)
C74 0.053(4) 0.086(5) 0.043(4) 0.003(3) 0.007(3) 0.006(4)
C75 0.042(3) 0.042(3) 0.050(4) -0.013(3) 0.023(3) -0.020(3)
C76 0.087(5) 0.044(4) 0.126(7) -0.025(4) 0.065(5) -0.019(4)
C77 0.053(4) 0.098(5) 0.050(4) -0.013(4) 0.007(3) -0.042(4)
C78 0.068(4) 0.063(4) 0.064(4) -0.015(3) 0.037(4) -0.027(3)
C79 0.057(6) 0.195(12) 0.071(8) 0.043(8) 0.010(5) 0.024(7)
C80 0.15(2) 0.28(3) 0.12(2) -0.02(2) 0.04(2) 0.05(2)
C81 0.44(4) 0.49(4) 0.103(16) -0.04(3) -0.04(3) 0.41(4)
S1 0.111(2) 0.171(3) 0.144(3) 0.010(2) 0.041(2) 0.006(2)
S2 0.143(4) 0.401(10) 0.155(5) 0.119(6) 0.049(3) 0.043(5)
S3 0.231(15) 0.45(3) 0.239(17) 0.003(18) 0.063(13) 0.127(17)
S4 0.192(6) 0.290(8) 0.284(9) 0.004(7) 0.037(7) 0.143(6)

loop_
_atom_type_symbol
_atom_type_description
_atom_type_scat_dispersion_real
_atom_type_scat_dispersion_imag
_atom_type_scat_source
C C 0.0033 0.0016 'International Tables Vol C Tables 4.2.6.8 and 6.1.1.4'
H H 0.0000 0.0000 'International Tables Vol C Tables 4.2.6.8 and 6.1.1.4'
N N 0.0061 0.0033 'International Tables Vol C Tables 4.2.6.8 and 6.1.1.4'
O O 0.0106 0.0060 'International Tables Vol C Tables 4.2.6.8 and 6.1.1.4'
S S 0.1246 0.1234 'International Tables Vol C Tables 4.2.6.8 and 6.1.1.4'

loop_
_geom_angle_atom_site_label_1
_geom_angle_atom_site_label_2
_geom_angle_atom_site_label_3
_geom_angle
_geom_angle_site_symmetry_1
_geom_angle_site_symmetry_3
C6 O2 C61 114.6(4) . .
C3 O3 O4 108.1(3) . .
C63 O4 O3 107.1(4) . .
C9 O5 O6 104.6(3) . .
C67 O6 O5 108.4(3) . .
C13 O7 O8 104.7(3) . .
C71 O8 O7 107.7(3) . .
C28 O9 O10 105.0(3) . .
C75 O10 O9 109.0(3) . .
C10 N1 C1 116.6(4) . .
C10 N1 C6 119.7(4) . .
C1 N1 C6 108.2(3) . .
O1 C1 N1 121.1(5) . .
O1 C1 C2 129.5(5) . .
N1 C1 C2 108.9(4) . .
C12 C2 C1 117.5(4) . .
C12 C2 C3 122.1(4) . .
C1 C2 C3 115.0(4) . .
O3 C3 C2 106.1(4) . .
O3 C3 C15 114.9(4) . .
C2 C3 C15 111.7(4) . .
O3 C3 C4 114.9(4) . .
C2 C3 C4 109.3(4) . .
C15 C3 C4 99.9(4) . .
C5 C4 C17 117.3(4) . .
C5 C4 C3 131.4(4) . .
C17 C4 C3 106.7(4) . .
C4 C5 C20 119.9(4) . .
C4 C5 C6 133.4(4) . .
C20 C5 C6 104.7(4) . .
O2 C6 N1 109.7(4) . .
O2 C6 C7 115.0(4) . .
N1 C6 C7 108.6(4) . .
O2 C6 C5 106.0(4) . .
N1 C6 C5 115.9(4) . .
C7 C6 C5 101.8(4) . .
C8 C7 C21 120.7(4) . .
C8 C7 C6 125.5(4) . .
C21 C7 C6 107.5(4) . .
C7 C8 C24 120.4(4) . .
C7 C8 C9 121.9(4) . .
C24 C8 C9 109.8(4) . .
O5 C9 C10 112.7(4) . .
O5 C9 C8 108.6(4) . .
C10 C9 C8 108.3(4) . .
O5 C9 C26 115.2(4) . .
C10 C9 C26 109.4(4) . .
C8 C9 C26 101.8(4) . .
C11 C10 N1 121.0(4) . .
C11 C10 C9 125.3(4) . .
N1 C10 C9 113.6(4) . .
C10 C11 C12 116.1(4) . .
C10 C11 C28 121.6(4) . .
C12 C11 C28 120.0(4) . .
C2 C12 C11 118.5(4) . .
C2 C12 C13 119.2(4) . .
C11 C12 C13 121.7(4) . .
O7 C13 C12 110.9(4) . .
O7 C13 C30 107.7(4) . .
C12 C13 C30 112.3(4) . .
O7 C13 C14 115.2(4) . .
C12 C13 C14 108.7(4) . .
C30 C13 C14 101.8(4) . .
C15 C14 C32 120.2(4) . .
C15 C14 C13 122.9(4) . .
C32 C14 C13 109.4(4) . .
C14 C15 C16 119.0(4) . .
C14 C15 C3 122.2(4) . .
C16 C15 C3 110.3(4) . .
C34 C16 C15 120.8(4) . .
C34 C16 C17 120.4(4) . .
C15 C16 C17 108.2(4) . .
C18 C17 C16 119.2(5) . .
C18 C17 C4 122.6(4) . .
C16 C17 C4 109.3(4) . .
C17 C18 C19 118.5(4) . .
C17 C18 C36 120.4(5) . .
C19 C18 C36 108.8(4) . .
C20 C19 C18 119.8(4) . .
C20 C19 C38 120.0(4) . .
C18 C19 C38 107.9(4) . .
C19 C20 C5 121.8(4) . .
C19 C20 C21 119.6(4) . .
C5 C20 C21 110.2(4) . .
C22 C21 C7 119.7(4) . .
C22 C21 C20 120.7(4) . .
C7 C21 C20 108.7(4) . .
C21 C22 C23 119.1(4) . .
C21 C22 C39 119.6(4) . .
C23 C22 C39 108.3(4) . .
C24 C23 C22 119.8(4) . .
C24 C23 C41 120.0(4) . .
C22 C23 C41 108.0(4) . .
C23 C24 C8 119.8(4) . .
C23 C24 C25 120.6(4) . .
C8 C24 C25 108.8(4) . .
C43 C25 C24 119.8(4) . .
C43 C25 C26 120.7(4) . .
C24 C25 C26 109.2(4) . .
C27 C26 C25 120.4(4) . .
C27 C26 C9 122.9(4) . .
C25 C26 C9 108.6(4) . .
C26 C27 C45 119.3(4) . .
C26 C27 C28 123.3(4) . .
C45 C27 C28 109.5(4) . .
O9 C28 C11 105.3(3) . .
O9 C28 C27 115.6(4) . .
C11 C28 C27 109.8(4) . .
O9 C28 C29 114.4(4) . .
C11 C28 C29 110.7(4) . .
C27 C28 C29 101.1(4) . .
C30 C29 C46 119.2(4) . .
C30 C29 C28 123.7(4) . .
C46 C29 C28 110.4(4) . .
C29 C30 C31 121.3(4) . .
C29 C30 C13 122.6(4) . .
C31 C30 C13 109.5(4) . .
C48 C31 C32 120.7(4) . .
C48 C31 C30 119.8(4) . .
C32 C31 C30 109.1(4) . .
C33 C32 C31 120.1(4) . .
C33 C32 C14 120.9(4) . .
C31 C32 C14 108.6(4) . .
C32 C33 C34 118.9(4) . .
C32 C33 C50 120.0(4) . .
C34 C33 C50 107.7(4) . .
C16 C34 C33 119.6(4) . .
C16 C34 C35 119.5(4) . .
C33 C34 C35 108.5(4) . .
C36 C35 C51 119.5(5) . .
C36 C35 C34 120.2(5) . .
C51 C35 C34 107.6(4) . .
C35 C36 C18 120.1(5) . .
C35 C36 C37 121.3(5) . .
C18 C36 C37 107.2(4) . .
C53 C37 C38 120.1(5) . .
C53 C37 C36 118.9(5) . .
C38 C37 C36 107.8(4) . .
C39 C38 C37 120.0(4) . .
C39 C38 C19 119.8(4) . .
C37 C38 C19 108.2(4) . .
C38 C39 C22 119.9(4) . .
C38 C39 C40 119.3(5) . .
C22 C39 C40 108.2(4) . .
C54 C40 C41 119.8(5) . .
C54 C40 C39 121.0(5) . .
C41 C40 C39 107.6(4) . .
C42 C41 C40 119.9(5) . .
C42 C41 C23 119.9(4) . .
C40 C41 C23 107.9(4) . .
C41 C42 C56 120.6(5) . .
C41 C42 C43 119.7(5) . .
C56 C42 C43 107.4(4) . .
C25 C43 C44 118.9(4) . .
C25 C43 C42 120.0(4) . .
C44 C43 C42 108.3(4) . .
C45 C44 C43 119.0(4) . .
C45 C44 C57 120.5(4) . .
C43 C44 C57 107.6(4) . .
C44 C45 C46 119.5(4) . .
C44 C45 C27 121.4(4) . .
C46 C45 C27 109.3(4) . .
C47 C46 C29 120.4(4) . .
C47 C46 C45 121.0(4) . .
C29 C46 C45 108.5(4) . .
C46 C47 C48 120.3(4) . .
C46 C47 C58 119.4(5) . .
C48 C47 C58 107.8(4) . .
C31 C48 C47 118.9(4) . .
C31 C48 C49 119.7(4) . .
C47 C48 C49 108.5(4) . .
C50 C49 C48 120.2(4) . .
C50 C49 C59 119.5(5) . .
C48 C49 C59 107.8(4) . .
C49 C50 C51 120.2(5) . .
C49 C50 C33 119.2(5) . .
C51 C50 C33 108.3(4) . .
C52 C51 C50 120.3(5) . .
C52 C51 C35 120.1(5) . .
C50 C51 C35 107.9(4) . .
C51 C52 C53 120.1(5) . .
C51 C52 C60 120.1(5) . .
C53 C52 C60 108.0(4) . .
C37 C53 C52 120.1(5) . .
C37 C53 C54 120.2(5) . .
C52 C53 C54 107.8(4) . .
C40 C54 C53 119.3(5) . .
C40 C54 C55 120.0(5) . .
C53 C54 C55 108.2(5) . .
C56 C55 C60 120.4(5) . .
C56 C55 C54 120.2(5) . .
C60 C55 C54 107.5(4) . .
C55 C56 C42 119.5(5) . .
C55 C56 C57 120.4(5) . .
C42 C56 C57 107.7(4) . .
C58 C57 C44 119.8(4) . .
C58 C57 C56 119.3(5) . .
C44 C57 C56 109.1(4) . .
C57 C58 C59 120.6(5) . .
C57 C58 C47 119.8(5) . .
C59 C58 C47 107.5(4) . .
C60 C59 C58 119.5(5) . .
C60 C59 C49 120.3(5) . .
C58 C59 C49 108.3(4) . .
C59 C60 C55 119.9(5) . .
C59 C60 C52 119.5(4) . .
C55 C60 C52 108.6(4) . .
O2 C61 C62 108.9(5) . .
O2 C61 H61A 109.9 . .
C62 C61 H61A 109.9 . .
O2 C61 H61B 109.9 . .
C62 C61 H61B 109.9 . .
H61A C61 H61B 108.3 . .
C61 C62 H62A 109.5 . .
C61 C62 H62B 109.5 . .
H62A C62 H62B 109.5 . .
C61 C62 H62C 109.5 . .
H62A C62 H62C 109.5 . .
H62B C62 H62C 109.5 . .
O4 C63 C65 110.3(5) . .
O4 C63 C64 101.6(5) . .
C65 C63 C64 110.5(6) . .
O4 C63 C66 108.6(5) . .
C65 C63 C66 111.6(8) . .
C64 C63 C66 113.8(7) . .
C63 C64 H64A 109.5 . .
C63 C64 H64B 109.5 . .
H64A C64 H64B 109.5 . .
C63 C64 H64C 109.5 . .
H64A C64 H64C 109.5 . .
H64B C64 H64C 109.5 . .
C63 C65 H65A 109.5 . .
C63 C65 H65B 109.5 . .
H65A C65 H65B 109.5 . .
C63 C65 H65C 109.5 . .
H65A C65 H65C 109.5 . .
H65B C65 H65C 109.5 . .
C63 C66 H66A 109.5 . .
C63 C66 H66B 109.5 . .
H66A C66 H66B 109.5 . .
C63 C66 H66C 109.5 . .
H66A C66 H66C 109.5 . .
H66B C66 H66C 109.5 . .
O6 C67 C69 100.7(4) . .
O6 C67 C70 109.6(4) . .
C69 C67 C70 112.5(5) . .
O6 C67 C68 109.9(4) . .
C69 C67 C68 110.4(5) . .
C70 C67 C68 113.1(5) . .
C67 C68 H68A 109.5 . .
C67 C68 H68B 109.5 . .
H68A C68 H68B 109.5 . .
C67 C68 H68C 109.5 . .
H68A C68 H68C 109.5 . .
H68B C68 H68C 109.5 . .
C67 C69 H69A 109.5 . .
C67 C69 H69B 109.5 . .
H69A C69 H69B 109.5 . .
C67 C69 H69C 109.5 . .
H69A C69 H69C 109.5 . .
H69B C69 H69C 109.5 . .
C67 C70 H70A 109.5 . .
C67 C70 H70B 109.5 . .
H70A C70 H70B 109.5 . .
C67 C70 H70C 109.5 . .
H70A C70 H70C 109.5 . .
H70B C70 H70C 109.5 . .
O8 C71 C74 112.5(4) . .
O8 C71 C72 108.2(5) . .
C74 C71 C72 112.8(5) . .
O8 C71 C73 99.5(4) . .
C74 C71 C73 112.2(5) . .
C72 C71 C73 110.9(5) . .
C71 C72 H72A 109.5 . .
C71 C72 H72B 109.5 . .
H72A C72 H72B 109.5 . .
C71 C72 H72C 109.5 . .
H72A C72 H72C 109.5 . .
H72B C72 H72C 109.5 . .
C71 C73 H73A 109.5 . .
C71 C73 H73B 109.5 . .
H73A C73 H73B 109.5 . .
C71 C73 H73C 109.5 . .
H73A C73 H73C 109.5 . .
H73B C73 H73C 109.5 . .
C71 C74 H74A 109.5 . .
C71 C74 H74B 109.5 . .
H74A C74 H74B 109.5 . .
C71 C74 H74C 109.5 . .
H74A C74 H74C 109.5 . .
H74B C74 H74C 109.5 . .
O10 C75 C77 109.7(5) . .
O10 C75 C76 101.0(4) . .
C77 C75 C76 111.6(5) . .
O10 C75 C78 110.6(4) . .
C77 C75 C78 112.4(5) . .
C76 C75 C78 111.0(5) . .
C75 C76 H76A 109.5 . .
C75 C76 H76B 109.5 . .
H76A C76 H76B 109.5 . .
C75 C76 H76C 109.5 . .
H76A C76 H76C 109.5 . .
H76B C76 H76C 109.5 . .
C75 C77 H77A 109.5 . .
C75 C77 H77B 109.5 . .
H77A C77 H77B 109.5 . .
C75 C77 H77C 109.5 . .
H77A C77 H77C 109.5 . .
H77B C77 H77C 109.5 . .
C75 C78 H78A 109.5 . .
C75 C78 H78B 109.5 . .
H78A C78 H78B 109.5 . .
C75 C78 H78C 109.5 . .
H78A C78 H78C 109.5 . .
H78B C78 H78C 109.5 . .
C80 C79 S2 108(4) . .
C80 C79 S1 72(4) . .
S2 C79 S1 179.1(13) . .
C80 C79 S3 38(4) . .
S2 C79 S3 72.4(9) . .
S1 C79 S3 108.3(12) . .
C79 C80 S3 111(7) . .
C79 C80 S1 62(4) . .
S3 C80 S1 161(6) . .
C79 C80 S2 40(3) . .
S3 C80 S2 74(4) . .
S1 C80 S2 102(5) . .
S4 C81 S4 180.000(1) 3_666 .
S4 C81 S3 95.1(6) 3_666 3_666
S4 C81 S3 84.9(6) . 3_666
S4 C81 S3 84.9(6) 3_666 .
S4 C81 S3 95.1(6) . .
S3 C81 S3 180.000(2) 3_666 .
C79 S1 C80 45(4) . .
C79 S2 C80 32(2) . .
C79 S2 S3 69.5(8) . .
C80 S2 S3 39(2) . .
C80 S3 C79 31(4) . .
C80 S3 S2 68(4) . .
C79 S3 S2 38.1(6) . .
C80 S3 C81 109(4) . .
C79 S3 C81 134.7(10) . .
S2 S3 C81 140.5(8) . .

loop_
_geom_bond_atom_site_label_1
_geom_bond_atom_site_label_2
_geom_bond_distance
_geom_bond_site_symmetry_2
O1 C1 1.192(5) .
O2 C6 1.406(5) .
O2 C61 1.443(6) .
O3 C3 1.430(5) .
O3 O4 1.462(5) .
O4 C63 1.444(6) .
O5 C9 1.422(5) .
O5 O6 1.489(4) .
O6 C67 1.462(6) .
O7 C13 1.437(5) .
O7 O8 1.473(4) .
O8 C71 1.451(6) .
O9 C28 1.433(5) .
O9 O10 1.466(5) .
O10 C75 1.456(6) .
N1 C10 1.407(6) .
N1 C1 1.436(6) .
N1 C6 1.506(6) .
C1 C2 1.450(7) .
C2 C12 1.351(6) .
C2 C3 1.490(7) .
C3 C15 1.530(7) .
C3 C4 1.574(7) .
C4 C5 1.384(7) .
C4 C17 1.464(7) .
C5 C20 1.439(7) .
C5 C6 1.581(7) .
C6 C7 1.516(7) .
C7 C8 1.340(7) .
C7 C21 1.439(7) .
C8 C24 1.436(7) .
C8 C9 1.524(7) .
C9 C10 1.509(6) .
C9 C26 1.537(7) .
C10 C11 1.352(6) .
C11 C12 1.468(6) .
C11 C28 1.529(6) .
C12 C13 1.510(6) .
C13 C30 1.519(7) .
C13 C14 1.528(7) .
C14 C15 1.363(7) .
C14 C32 1.443(7) .
C15 C16 1.433(7) .
C16 C34 1.395(7) .
C16 C17 1.446(7) .
C17 C18 1.392(7) .
C18 C19 1.421(7) .
C18 C36 1.456(7) .
C19 C20 1.386(7) .
C19 C38 1.458(7) .
C20 C21 1.444(6) .
C21 C22 1.394(6) .
C22 C23 1.431(7) .
C22 C39 1.444(7) .
C23 C24 1.392(7) .
C23 C41 1.460(7) .
C24 C25 1.436(7) .
C25 C43 1.399(7) .
C25 C26 1.448(7) .
C26 C27 1.351(7) .
C27 C45 1.443(7) .
C27 C28 1.534(7) .
C28 C29 1.535(7) .
C29 C30 1.360(7) .
C29 C46 1.429(6) .
C30 C31 1.437(6) .
C31 C48 1.384(6) .
C31 C32 1.434(7) .
C32 C33 1.383(7) .
C33 C34 1.428(7) .
C33 C50 1.461(7) .
C34 C35 1.458(7) .
C35 C36 1.371(7) .
C35 C51 1.450(7) .
C36 C37 1.457(7) .
C37 C53 1.397(7) .
C37 C38 1.439(7) .
C38 C39 1.399(7) .
C39 C40 1.451(7) .
C40 C54 1.384(7) .
C40 C41 1.444(7) .
C41 C42 1.386(7) .
C42 C56 1.443(7) .
C42 C43 1.466(7) .
C43 C44 1.436(7) .
C44 C45 1.400(7) .
C44 C57 1.440(7) .
C45 C46 1.439(7) .
C46 C47 1.382(7) .
C47 C48 1.438(7) .
C47 C58 1.467(7) .
C48 C49 1.445(7) .
C49 C50 1.394(7) .
C49 C59 1.452(7) .
C50 C51 1.439(7) .
C51 C52 1.394(7) .
C52 C53 1.443(7) .
C52 C60 1.446(7) .
C53 C54 1.448(7) .
C54 C55 1.454(7) .
C55 C56 1.381(7) .
C55 C60 1.439(7) .
C56 C57 1.444(7) .
C57 C58 1.394(7) .
C58 C59 1.443(7) .
C59 C60 1.399(7) .
C61 C62 1.478(8) .
C61 H61A 0.9900 .
C61 H61B 0.9900 .
C62 H62A 0.9800 .
C62 H62B 0.9800 .
C62 H62C 0.9800 .
C63 C65 1.495(9) .
C63 C64 1.513(9) .
C63 C66 1.515(11) .
C64 H64A 0.9800 .
C64 H64B 0.9800 .
C64 H64C 0.9800 .
C65 H65A 0.9800 .
C65 H65B 0.9800 .
C65 H65C 0.9800 .
C66 H66A 0.9800 .
C66 H66B 0.9800 .
C66 H66C 0.9800 .
C67 C69 1.495(7) .
C67 C70 1.501(8) .
C67 C68 1.521(7) .
C68 H68A 0.9800 .
C68 H68B 0.9800 .
C68 H68C 0.9800 .
C69 H69A 0.9800 .
C69 H69B 0.9800 .
C69 H69C 0.9800 .
C70 H70A 0.9800 .
C70 H70B 0.9800 .
C70 H70C 0.9800 .
C71 C74 1.490(8) .
C71 C72 1.531(8) .
C71 C73 1.538(8) .
C72 H72A 0.9800 .
C72 H72B 0.9800 .
C72 H72C 0.9800 .
C73 H73A 0.9800 .
C73 H73B 0.9800 .
C73 H73C 0.9800 .
C74 H74A 0.9800 .
C74 H74B 0.9800 .
C74 H74C 0.9800 .
C75 C77 1.492(8) .
C75 C76 1.515(8) .
C75 C78 1.520(8) .
C76 H76A 0.9800 .
C76 H76B 0.9800 .
C76 H76C 0.9800 .
C77 H77A 0.9800 .
C77 H77B 0.9800 .
C77 H77C 0.9800 .
C78 H78A 0.9800 .
C78 H78B 0.9800 .
C78 H78C 0.9800 .
C79 C80 1.19(10) .
C79 S2 1.433(12) .
C79 S1 1.488(12) .
C79 S3 2.18(3) .
C80 S3 1.44(8) .
C80 S1 1.60(9) .
C80 S2 2.13(10) .
C81 S4 1.502(9) 3_666
C81 S4 1.502(9) .
C81 S3 2.26(3) 3_666
C81 S3 2.26(3) .
S2 S3 2.21(3) .

loop_
_geom_torsion_atom_site_label_1
_geom_torsion_atom_site_label_2
_geom_torsion_atom_site_label_3
_geom_torsion_atom_site_label_4
_geom_torsion
_geom_torsion_site_symmetry_1
C3 O3 O4 C63 -142.0(4) .
C9 O5 O6 C67 -140.9(4) .
C13 O7 O8 C71 -145.0(4) .
C28 O9 O10 C75 -138.2(4) .
C10 N1 C1 O1 143.0(5) .
C6 N1 C1 O1 -78.6(5) .
C10 N1 C1 C2 -44.4(5) .
C6 N1 C1 C2 94.1(4) .
O1 C1 C2 C12 -138.8(5) .
N1 C1 C2 C12 49.3(5) .
O1 C1 C2 C3 66.5(7) .
N1 C1 C2 C3 -105.3(4) .
O4 O3 C3 C2 -179.8(3) .
O4 O3 C3 C15 -55.9(5) .
O4 O3 C3 C4 59.3(5) .
C12 C2 C3 O3 137.9(4) .
C1 C2 C3 O3 -68.7(5) .
C12 C2 C3 C15 12.0(6) .
C1 C2 C3 C15 165.4(4) .
C12 C2 C3 C4 -97.7(5) .
C1 C2 C3 C4 55.7(5) .
O3 C3 C4 C5 104.4(5) .
C2 C3 C4 C5 -14.7(7) .
C15 C3 C4 C5 -132.1(5) .
O3 C3 C4 C17 -101.2(4) .
C2 C3 C4 C17 139.7(4) .
C15 C3 C4 C17 22.3(4) .
C17 C4 C5 C20 3.8(6) .
C3 C4 C5 C20 156.0(4) .
C17 C4 C5 C6 -157.4(5) .
C3 C4 C5 C6 -5.1(8) .
C61 O2 C6 N1 69.2(5) .
C61 O2 C6 C7 -53.5(5) .
C61 O2 C6 C5 -165.0(4) .
C10 N1 C6 O2 -152.8(4) .
C1 N1 C6 O2 70.3(5) .
C10 N1 C6 C7 -26.4(5) .
C1 N1 C6 C7 -163.3(4) .
C10 N1 C6 C5 87.4(5) .
C1 N1 C6 C5 -49.6(5) .
C4 C5 C6 O2 -101.7(6) .
C20 C5 C6 O2 95.2(4) .
C4 C5 C6 N1 20.2(7) .
C20 C5 C6 N1 -142.9(4) .
C4 C5 C6 C7 137.8(5) .
C20 C5 C6 C7 -25.3(4) .
O2 C6 C7 C8 119.1(5) .
N1 C6 C7 C8 -4.2(6) .
C5 C6 C7 C8 -126.9(5) .
O2 C6 C7 C21 -88.9(5) .
N1 C6 C7 C21 147.8(4) .
C5 C6 C7 C21 25.1(4) .
C21 C7 C8 C24 2.1(7) .
C6 C7 C8 C24 150.7(4) .
C21 C7 C8 C9 -143.6(5) .
C6 C7 C8 C9 5.0(7) .
O6 O5 C9 C10 65.9(4) .
O6 O5 C9 C8 -174.1(3) .
O6 O5 C9 C26 -60.7(4) .
C7 C8 C9 O5 -101.7(5) .
C24 C8 C9 O5 109.3(4) .
C7 C8 C9 C10 21.0(6) .
C24 C8 C9 C10 -128.0(4) .
C7 C8 C9 C26 136.3(5) .
C24 C8 C9 C26 -12.7(5) .
C1 N1 C10 C11 11.6(6) .
C6 N1 C10 C11 -121.9(5) .
C1 N1 C10 C9 -171.1(4) .
C6 N1 C10 C9 55.4(5) .
O5 C9 C10 C11 -111.7(5) .
C8 C9 C10 C11 128.2(5) .
C26 C9 C10 C11 17.9(6) .
O5 C9 C10 N1 71.2(5) .
C8 C9 C10 N1 -49.0(5) .
C26 C9 C10 N1 -159.2(4) .
N1 C10 C11 C12 19.4(6) .
C9 C10 C11 C12 -157.6(4) .
N1 C10 C11 C28 -177.8(4) .
C9 C10 C11 C28 5.2(7) .
C1 C2 C12 C11 -20.7(6) .
C3 C2 C12 C11 132.0(4) .
C1 C2 C12 C13 167.6(4) .
C3 C2 C12 C13 -39.6(6) .
C10 C11 C12 C2 -14.8(6) .
C28 C11 C12 C2 -177.9(4) .
C10 C11 C12 C13 156.6(4) .
C28 C11 C12 C13 -6.5(6) .
O8 O7 C13 C12 69.9(4) .
O8 O7 C13 C30 -166.9(3) .
O8 O7 C13 C14 -54.2(4) .
C2 C12 C13 O7 -86.6(5) .
C11 C12 C13 O7 102.1(5) .
C2 C12 C13 C30 152.9(4) .
C11 C12 C13 C30 -18.5(6) .
C2 C12 C13 C14 41.1(5) .
C11 C12 C13 C14 -130.3(4) .
O7 C13 C14 C15 105.9(5) .
C12 C13 C14 C15 -19.3(6) .
C30 C13 C14 C15 -137.9(4) .
O7 C13 C14 C32 -104.5(4) .
C12 C13 C14 C32 130.3(4) .
C30 C13 C14 C32 11.7(5) .
C32 C14 C15 C16 -6.1(7) .
C13 C14 C15 C16 140.4(4) .
C32 C14 C15 C3 -151.1(4) .
C13 C14 C15 C3 -4.6(7) .
O3 C3 C15 C14 -110.8(5) .
C2 C3 C15 C14 10.1(6) .
C4 C3 C15 C14 125.6(4) .
O3 C3 C15 C16 101.6(4) .
C2 C3 C15 C16 -137.6(4) .
C4 C3 C15 C16 -22.0(5) .
C14 C15 C16 C34 9.6(7) .
C3 C15 C16 C34 158.4(4) .
C14 C15 C16 C17 -135.1(4) .
C3 C15 C16 C17 13.7(5) .
C34 C16 C17 C18 5.3(7) .
C15 C16 C17 C18 150.1(4) .
C34 C16 C17 C4 -142.9(4) .
C15 C16 C17 C4 1.9(5) .
C5 C4 C17 C18 -4.3(7) .
C3 C4 C17 C18 -162.9(4) .
C5 C4 C17 C16 142.6(4) .
C3 C4 C17 C16 -16.0(5) .
C16 C17 C18 C19 -142.3(5) .
C4 C17 C18 C19 1.6(7) .
C16 C17 C18 C36 -4.2(7) .
C4 C17 C18 C36 139.7(5) .
C17 C18 C19 C20 1.6(7) .
C36 C18 C19 C20 -140.9(4) .
C17 C18 C19 C38 143.8(4) .
C36 C18 C19 C38 1.3(5) .
C18 C19 C20 C5 -2.1(7) .
C38 C19 C20 C5 -139.7(5) .
C18 C19 C20 C21 143.0(4) .
C38 C19 C20 C21 5.4(7) .
C4 C5 C20 C19 -0.7(7) .
C6 C5 C20 C19 165.2(4) .
C4 C5 C20 C21 -148.7(4) .
C6 C5 C20 C21 17.2(5) .
C8 C7 C21 C22 -6.9(7) .
C6 C7 C21 C22 -160.5(4) .
C8 C7 C21 C20 137.7(5) .
C6 C7 C21 C20 -15.9(5) .
C19 C20 C21 C22 -6.0(7) .
C5 C20 C21 C22 142.7(4) .
C19 C20 C21 C7 -150.2(4) .
C5 C20 C21 C7 -1.4(5) .
C7 C21 C22 C23 6.3(7) .
C20 C21 C22 C23 -134.0(5) .
C7 C21 C22 C39 143.2(4) .
C20 C21 C22 C39 2.9(7) .
C21 C22 C23 C24 -1.1(7) .
C39 C22 C23 C24 -142.4(5) .
C21 C22 C23 C41 141.3(4) .
C39 C22 C23 C41 0.0(5) .
C22 C23 C24 C8 -3.6(7) .
C41 C23 C24 C8 -141.5(5) .
C22 C23 C24 C25 136.8(5) .
C41 C23 C24 C25 -1.1(7) .
C7 C8 C24 C23 3.1(7) .
C9 C8 C24 C23 152.6(4) .
C7 C8 C24 C25 -141.4(5) .
C9 C8 C24 C25 8.0(5) .
C23 C24 C25 C43 1.9(7) .
C8 C24 C25 C43 146.1(4) .
C23 C24 C25 C26 -143.6(5) .
C8 C24 C25 C26 0.7(5) .
C43 C25 C26 C27 -4.6(7) .
C24 C25 C26 C27 140.5(4) .
C43 C25 C26 C9 -154.1(4) .
C24 C25 C26 C9 -9.0(5) .
O5 C9 C26 C27 107.0(5) .
C10 C9 C26 C27 -21.2(6) .
C8 C9 C26 C27 -135.7(5) .
O5 C9 C26 C25 -104.4(4) .
C10 C9 C26 C25 127.4(4) .
C8 C9 C26 C25 12.9(5) .
C25 C26 C27 C45 2.2(7) .
C9 C26 C27 C45 147.2(4) .
C25 C26 C27 C28 -143.5(4) .
C9 C26 C27 C28 1.5(7) .
O10 O9 C28 C11 176.5(3) .
O10 O9 C28 C27 -62.2(4) .
O10 O9 C28 C29 54.7(4) .
C10 C11 C28 O9 100.5(5) .
C12 C11 C28 O9 -97.4(4) .
C10 C11 C28 C27 -24.6(6) .
C12 C11 C28 C27 137.5(4) .
C10 C11 C28 C29 -135.4(4) .
C12 C11 C28 C29 26.7(5) .
C26 C27 C28 O9 -97.5(5) .
C45 C27 C28 O9 113.9(4) .
C26 C27 C28 C11 21.4(6) .
C45 C27 C28 C11 -127.2(4) .
C26 C27 C28 C29 138.4(5) .
C45 C27 C28 C29 -10.2(5) .
O9 C28 C29 C30 95.0(5) .
C11 C28 C29 C30 -23.7(6) .
C27 C28 C29 C30 -140.0(4) .
O9 C28 C29 C46 -114.0(4) .
C11 C28 C29 C46 127.2(4) .
C27 C28 C29 C46 10.9(5) .
C46 C29 C30 C31 -1.3(7) .
C28 C29 C30 C31 147.3(4) .
C46 C29 C30 C13 -149.7(4) .
C28 C29 C30 C13 -1.2(7) .
O7 C13 C30 C29 -99.6(5) .
C12 C13 C30 C29 22.7(6) .
C14 C13 C30 C29 138.8(4) .
O7 C13 C30 C31 108.7(4) .
C12 C13 C30 C31 -129.0(4) .
C14 C13 C30 C31 -12.9(5) .
C29 C30 C31 C48 2.8(7) .
C13 C30 C31 C48 155.0(4) .
C29 C30 C31 C32 -142.3(4) .
C13 C30 C31 C32 9.8(5) .
C48 C31 C32 C33 -1.7(7) .
C30 C31 C32 C33 143.1(4) .
C48 C31 C32 C14 -146.8(4) .
C30 C31 C32 C14 -2.0(5) .
C15 C14 C32 C33 -0.7(7) .
C13 C14 C32 C33 -151.3(4) .
C15 C14 C32 C31 144.0(4) .
C13 C14 C32 C31 -6.5(5) .
C31 C32 C33 C34 -136.5(5) .
C14 C32 C33 C34 4.4(7) .
C31 C32 C33 C50 -0.3(7) .
C14 C32 C33 C50 140.5(5) .
C15 C16 C34 C33 -5.9(7) .
C17 C16 C34 C33 134.4(5) .
C15 C16 C34 C35 -143.9(5) .
C17 C16 C34 C35 -3.5(7) .
C32 C33 C34 C16 -1.0(7) .
C50 C33 C34 C16 -141.9(5) .
C32 C33 C34 C35 141.1(4) .
C50 C33 C34 C35 0.1(5) .
C16 C34 C35 C36 0.6(7) .
C33 C34 C35 C36 -141.5(5) .
C16 C34 C35 C51 142.0(4) .
C33 C34 C35 C51 -0.1(5) .
C51 C35 C36 C18 -136.4(5) .
C34 C35 C36 C18 0.5(7) .
C51 C35 C36 C37 2.5(7) .
C34 C35 C36 C37 139.4(5) .
C17 C18 C36 C35 1.4(7) .
C19 C18 C36 C35 143.1(5) .
C17 C18 C36 C37 -142.7(5) .
C19 C18 C36 C37 -0.9(5) .
C35 C36 C37 C53 -2.1(7) .
C18 C36 C37 C53 141.4(5) .
C35 C36 C37 C38 -143.3(5) .
C18 C36 C37 C38 0.2(5) .
C53 C37 C38 C39 2.6(7) .
C36 C37 C38 C39 143.2(4) .
C53 C37 C38 C19 -140.0(4) .
C36 C37 C38 C19 0.6(5) .
C20 C19 C38 C39 -1.8(7) .
C18 C19 C38 C39 -143.8(4) .
C20 C19 C38 C37 140.9(4) .
C18 C19 C38 C37 -1.2(5) .
C37 C38 C39 C22 -139.7(5) .
C19 C38 C39 C22 -1.3(7) .
C37 C38 C39 C40 -2.2(7) .
C19 C38 C39 C40 136.1(5) .
C21 C22 C39 C38 0.7(7) .
C23 C22 C39 C38 141.8(4) .
C21 C22 C39 C40 -140.9(4) .
C23 C22 C39 C40 0.1(5) .
C38 C39 C40 C54 0.8(7) .
C22 C39 C40 C54 142.7(5) .
C38 C39 C40 C41 -142.1(4) .
C22 C39 C40 C41 -0.2(5) .
C54 C40 C41 C42 -1.1(7) .
C39 C40 C41 C42 142.4(4) .
C54 C40 C41 C23 -143.2(4) .
C39 C40 C41 C23 0.2(5) .
C24 C23 C41 C42 0.0(7) .
C22 C23 C41 C42 -142.3(4) .
C24 C23 C41 C40 142.3(4) .
C22 C23 C41 C40 -0.1(5) .
C40 C41 C42 C56 0.1(7) .
C23 C41 C42 C56 137.8(5) .
C40 C41 C42 C43 -137.4(5) .
C23 C41 C42 C43 0.3(7) .
C24 C25 C43 C44 -138.6(5) .
C26 C25 C43 C44 2.9(7) .
C24 C25 C43 C42 -1.5(7) .
C26 C25 C43 C42 139.9(5) .
C41 C42 C43 C25 0.5(7) .
C56 C42 C43 C25 -142.0(4) .
C41 C42 C43 C44 141.5(5) .
C56 C42 C43 C44 -0.9(5) .
C25 C43 C44 C45 1.0(7) .
C42 C43 C44 C45 -140.6(4) .
C25 C43 C44 C57 142.6(4) .
C42 C43 C44 C57 1.1(5) .
C43 C44 C45 C46 138.7(5) .
C57 C44 C45 C46 2.0(7) .
C43 C44 C45 C27 -3.4(7) .
C57 C44 C45 C27 -140.1(5) .
C26 C27 C45 C44 1.8(7) .
C28 C27 C45 C44 151.8(4) .
C26 C27 C45 C46 -143.7(4) .
C28 C27 C45 C46 6.3(5) .
C30 C29 C46 C47 -1.2(7) .
C28 C29 C46 C47 -153.6(4) .
C30 C29 C46 C45 144.6(4) .
C28 C29 C46 C45 -7.8(5) .
C44 C45 C46 C47 0.2(7) .
C27 C45 C46 C47 146.5(4) .
C44 C45 C46 C29 -145.3(4) .
C27 C45 C46 C29 0.9(5) .
C29 C46 C47 C48 2.1(7) .
C45 C46 C47 C48 -139.4(5) .
C29 C46 C47 C58 139.5(5) .
C45 C46 C47 C58 -2.0(7) .
C32 C31 C48 C47 139.2(5) .
C30 C31 C48 C47 -1.9(7) .
C32 C31 C48 C49 2.1(7) .
C30 C31 C48 C49 -139.0(5) .
C46 C47 C48 C31 -0.6(7) .
C58 C47 C48 C31 -142.3(4) .
C46 C47 C48 C49 140.9(4) .
C58 C47 C48 C49 -0.9(5) .
C31 C48 C49 C50 -0.6(7) .
C47 C48 C49 C50 -141.7(5) .
C31 C48 C49 C59 141.3(4) .
C47 C48 C49 C59 0.2(5) .
C48 C49 C50 C51 136.4(5) .
C59 C49 C50 C51 -1.1(7) .
C48 C49 C50 C33 -1.4(7) .
C59 C49 C50 C33 -138.9(5) .
C32 C33 C50 C49 1.8(7) .
C34 C33 C50 C49 142.3(5) .
C32 C33 C50 C51 -140.5(5) .
C34 C33 C50 C51 -0.1(5) .
C49 C50 C51 C52 1.3(7) .
C33 C50 C51 C52 143.1(5) .
C49 C50 C51 C35 -141.9(5) .
C33 C50 C51 C35 0.0(5) .
C36 C35 C51 C52 -1.5(7) .
C34 C35 C51 C52 -143.2(4) .
C36 C35 C51 C50 141.7(5) .
C34 C35 C51 C50 0.1(5) .
C50 C51 C52 C53 -138.8(5) .
C35 C51 C52 C53 -0.1(7) .
C50 C51 C52 C60 -0.4(7) .
C35 C51 C52 C60 138.3(5) .
C38 C37 C53 C52 136.9(5) .
C36 C37 C53 C52 0.5(7) .
C38 C37 C53 C54 -1.5(7) .
C36 C37 C53 C54 -137.8(5) .
C51 C52 C53 C37 0.5(7) .
C60 C52 C53 C37 -142.3(5) .
C51 C52 C53 C54 143.4(5) .
C60 C52 C53 C54 0.6(5) .
C41 C40 C54 C53 138.8(5) .
C39 C40 C54 C53 0.3(7) .
C41 C40 C54 C55 1.3(7) .
C39 C40 C54 C55 -137.2(5) .
C37 C53 C54 C40 0.1(7) .
C52 C53 C54 C40 -142.8(4) .
C37 C53 C54 C55 142.1(4) .
C52 C53 C54 C55 -0.7(5) .
C40 C54 C55 C56 -0.5(7) .
C53 C54 C55 C56 -142.2(5) .
C40 C54 C55 C60 142.3(5) .
C53 C54 C55 C60 0.6(5) .
C60 C55 C56 C42 -138.5(5) .
C54 C55 C56 C42 -0.5(7) .
C60 C55 C56 C57 -1.0(7) .
C54 C55 C56 C57 137.0(5) .
C41 C42 C56 C55 0.7(7) .
C43 C42 C56 C55 142.7(4) .
C41 C42 C56 C57 -141.6(4) .
C43 C42 C56 C57 0.4(5) .
C45 C44 C57 C58 -2.4(7) .
C43 C44 C57 C58 -143.4(4) .
C45 C44 C57 C56 140.2(5) .
C43 C44 C57 C56 -0.8(5) .
C55 C56 C57 C58 1.2(7) .
C42 C56 C57 C58 143.1(4) .
C55 C56 C57 C44 -141.7(5) .
C42 C56 C57 C44 0.2(5) .
C44 C57 C58 C59 138.3(5) .
C56 C57 C58 C59 -0.6(7) .
C44 C57 C58 C47 0.6(7) .
C56 C57 C58 C47 -138.3(5) .
C46 C47 C58 C57 1.6(7) .
C48 C47 C58 C57 143.7(5) .
C46 C47 C58 C59 -141.0(4) .
C48 C47 C58 C59 1.2(5) .
C57 C58 C59 C60 -0.3(7) .
C47 C58 C59 C60 142.0(4) .
C57 C58 C59 C49 -143.2(4) .
C47 C58 C59 C49 -1.0(5) .
C50 C49 C59 C60 0.1(7) .
C48 C49 C59 C60 -142.1(5) .
C50 C49 C59 C58 142.7(4) .
C48 C49 C59 C58 0.5(5) .
C58 C59 C60 C55 0.5(7) .
C49 C59 C60 C55 139.0(5) .
C58 C59 C60 C52 -137.8(5) .
C49 C59 C60 C52 0.7(7) .
C56 C55 C60 C59 0.1(7) .
C54 C55 C60 C59 -142.5(4) .
C56 C55 C60 C52 142.5(5) .
C54 C55 C60 C52 -0.2(5) .
C51 C52 C60 C59 -0.6(7) .
C53 C52 C60 C59 142.2(5) .
C51 C52 C60 C55 -143.1(5) .
C53 C52 C60 C55 -0.3(5) .
C6 O2 C61 C62 -157.8(4) .
O3 O4 C63 C65 -54.2(7) .
O3 O4 C63 C64 -171.4(5) .
O3 O4 C63 C66 68.4(7) .
O5 O6 C67 C69 -175.4(4) .
O5 O6 C67 C70 -56.7(5) .
O5 O6 C67 C68 68.2(5) .
O7 O8 C71 C74 62.8(5) .
O7 O8 C71 C72 -62.4(5) .
O7 O8 C71 C73 -178.3(4) .
O9 O10 C75 C77 -63.4(5) .
O9 O10 C75 C76 178.7(4) .
O9 O10 C75 C78 61.2(5) .
S2 C79 C80 S3 -19(6) .
S1 C79 C80 S3 161(6) .
S2 C79 C80 S1 -179.6(10) .
S3 C79 C80 S1 -161(6) .
S1 C79 C80 S2 179.6(10) .
S3 C79 C80 S2 19(6) .
S2 C79 S1 C80 154(95) .
S3 C79 S1 C80 12(4) .
S3 C80 S1 C79 -75(25) .
S2 C80 S1 C79 -0.3(7) .
S1 C79 S2 C80 -153(96) .
S3 C79 S2 C80 -12(4) .
C80 C79 S2 S3 12(4) .
S1 C79 S2 S3 -141(94) .
S3 C80 S2 C79 162(6) .
S1 C80 S2 C79 0.4(9) .
C79 C80 S2 S3 -162(6) .
S1 C80 S2 S3 -161(6) .
S1 C80 S3 C79 67(24) .
S2 C80 S3 C79 -12(4) .
C79 C80 S3 S2 12(4) .
S1 C80 S3 S2 79(25) .
C79 C80 S3 C81 150(5) .
S1 C80 S3 C81 -143(24) .
S2 C80 S3 C81 137.7(15) .
S2 C79 S3 C80 161(6) .
S1 C79 S3 C80 -19(6) .
C80 C79 S3 S2 -161(6) .
S1 C79 S3 S2 179.4(9) .
C80 C79 S3 C81 -41(6) .
S2 C79 S3 C81 119.8(14) .
S1 C79 S3 C81 -60.8(15) .
C79 S2 S3 C80 -10(4) .
C80 S2 S3 C79 10(4) .
C79 S2 S3 C81 -104.3(17) .
C80 S2 S3 C81 -94(4) .
S4 C81 S3 C80 -157(4) 3_666
S4 C81 S3 C80 23(4) .
S3 C81 S3 C80 -98(100) 3_666
S4 C81 S3 C79 -135.8(14) 3_666
S4 C81 S3 C79 44.2(14) .
S3 C81 S3 C79 -77(100) 3_666
S4 C81 S3 S2 -78.5(16) 3_666
S4 C81 S3 S2 101.5(16) .
S3 C81 S3 S2 -19(100) 3_666
